data_7028639
loop_
_publ_author_name
'Hancock, Stuart L.'
'Gati, Rachel'
'Mahon, Mary F.'
'Tshuva, Edit Y.'
'Jones, Matthew D.'

_publ_section_title
;
 Heteroleptic titanium(IV) catecholato/piperazine systems and their
 anti-cancer properties.
;
_journal_issue 3
_journal_name_full 'Dalton transactions (Cambridge, England : 2003)'
_journal_page_first 1380
_journal_page_last 1385
_journal_paper_doi 10.1039/c3dt52583j
_journal_volume 43
_journal_year 2014
_chemical_formula_sum 'C43 H49 N3 O6 Ti'
_chemical_formula_weight 751.75
_chemical_name_systematic
; 
 ? 
;
_space_group_IT_number 14
_symmetry_cell_setting monoclinic
_symmetry_space_group_name_Hall '-P 2ybc'
_symmetry_space_group_name_H-M 'P 1 21/c 1'
_atom_sites_solution_hydrogens geom
_atom_sites_solution_primary direct
_atom_sites_solution_secondary difmap
_audit_creation_method SHELXL-97
_cell_angle_alpha 90.00
_cell_angle_beta 113.361(2)
_cell_angle_gamma 90.00
_cell_formula_units_Z 8
_cell_length_a 20.0540(5)
_cell_length_b 18.6670(5)
_cell_length_c 22.6240(6)
_cell_measurement_reflns_used 122826
_cell_measurement_temperature 150(2)
_cell_measurement_theta_max 27.48
_cell_measurement_theta_min 3.51
_cell_volume 7775.0(4)
_computing_cell_refinement 'HKL Scalepack (Otwinski & Minor, 1997)'
_computing_data_collection 'Collect (Nonius BV, 1997-2000)'
_computing_data_reduction 'HKL Denzo & Scalepack (Otwinski & Minor 1997)'
_computing_molecular_graphics 'Ortep-3 for Windows (Farrugia, 1997)'
_computing_publication_material 'WinGX publication routines (Farrugia, 1999)'
_computing_structure_refinement 'SHELXL-97 (Sheldrick, 1997)'
_computing_structure_solution
;
 SIR97- Altomare A., Burla M.C., Camalli M., Cascarano G.L., Giacovazzo C. ,
 Guagliardi A., Moliterni A.G.G., Polidori G.,Spagna R.
 (1999) J. Appl. Cryst. 32, 115-119.
;
_diffrn_ambient_temperature 150(2)
_diffrn_measured_fraction_theta_full 0.993
_diffrn_measured_fraction_theta_max 0.993
_diffrn_measurement_device_type 'nonius kappa ccd'
_diffrn_measurement_method ccd
_diffrn_radiation_monochromator graphite
_diffrn_radiation_source 'fine-focus sealed tube'
_diffrn_radiation_type MoK\a
_diffrn_radiation_wavelength 0.71073
_diffrn_reflns_av_R_equivalents 0.0657
_diffrn_reflns_av_sigmaI/netI 0.0398
_diffrn_reflns_limit_h_max 25
_diffrn_reflns_limit_h_min -26
_diffrn_reflns_limit_k_max 24
_diffrn_reflns_limit_k_min -24
_diffrn_reflns_limit_l_max 29
_diffrn_reflns_limit_l_min -29
_diffrn_reflns_number 153652
_diffrn_reflns_theta_full 27.49
_diffrn_reflns_theta_max 27.49
_diffrn_reflns_theta_min 3.51
_exptl_absorpt_coefficient_mu 0.272
_exptl_absorpt_correction_type none
_exptl_crystal_colour yellow
_exptl_crystal_density_diffrn 1.284
_exptl_crystal_density_method 'not measured'
_exptl_crystal_description block
_exptl_crystal_F_000 3184
_exptl_crystal_size_max 0.10
_exptl_crystal_size_mid 0.10
_exptl_crystal_size_min 0.10
_refine_diff_density_max 0.354
_refine_diff_density_min -0.447
_refine_diff_density_rms 0.052
_refine_ls_extinction_method none
_refine_ls_goodness_of_fit_ref 1.055
_refine_ls_hydrogen_treatment constr
_refine_ls_matrix_type full
_refine_ls_number_parameters 1020
_refine_ls_number_reflns 17724
_refine_ls_number_restraints 0
_refine_ls_restrained_S_all 1.055
_refine_ls_R_factor_all 0.0830
_refine_ls_R_factor_gt 0.0508
_refine_ls_shift/su_max 0.002
_refine_ls_shift/su_mean 0.000
_refine_ls_structure_factor_coef Fsqd
_refine_ls_weighting_details 'calc w=1/[\s^2^(Fo^2^)+(0.0515P)^2^+5.6798P] where P=(Fo^2^+2Fc^2^)/3'
_refine_ls_weighting_scheme calc
_refine_ls_wR_factor_gt 0.1209
_refine_ls_wR_factor_ref 0.1378
_reflns_number_gt 12372
_reflns_number_total 17724
_reflns_threshold_expression >2sigma(I)
_cod_data_source_file c3dt52583j.txt
_cod_data_source_block L7Ti(O2Ar2)
_cod_depositor_comments
;
The following automatic conversions were performed:

'_symmetry_cell_setting' value 'Monoclinic' changed to 'monoclinic'
according to
/usr/data/users/saulius/automatic-downloads/current/RSC/lib/dictionaries/cif_core.dic
dictionary named 'cif_core.dic' version 2.4.2 from 2011-04-26.

Automatic conversion script
Id: cif_fix_values 2281 2013-09-26 08:29:07Z andrius 
;
_cod_original_sg_symbol_H-M P21/c
_cod_database_code 7028639

loop_
_symmetry_equiv_pos_as_xyz
'x, y, z'
'-x, y+1/2, -z+1/2'
'-x, -y, -z'
'x, -y-1/2, z-1/2'

loop_
_atom_site_label
_atom_site_type_symbol
_atom_site_fract_x
_atom_site_fract_y
_atom_site_fract_z
_atom_site_U_iso_or_equiv
_atom_site_adp_type
_atom_site_occupancy
_atom_site_symmetry_multiplicity
_atom_site_calc_flag
_atom_site_refinement_flags
_atom_site_disorder_assembly
_atom_site_disorder_group
Ti1 Ti 0.717933(19) 1.00655(2) 0.746827(17) 0.02554(9) Uani 1 1 d . . .
O1 O 0.64869(8) 0.93345(8) 0.74892(7) 0.0324(3) Uani 1 1 d . . .
N1 N 0.78077(9) 0.93014(9) 0.71134(8) 0.0291(4) Uani 1 1 d . . .
C1 C 0.58805(12) 0.92646(12) 0.69578(10) 0.0311(5) Uani 1 1 d . C .
Ti2 Ti 0.785464(19) 0.450490(19) 0.757864(17) 0.02507(9) Uani 1 1 d . . .
O2 O 0.63904(8) 1.01967(8) 0.66206(7) 0.0315(3) Uani 1 1 d . . .
N2 N 0.79119(9) 1.06834(9) 0.71016(8) 0.0278(4) Uani 1 1 d . . .
C2 C 0.58222(12) 0.97537(12) 0.64675(10) 0.0319(5) Uani 1 1 d . . .
O3 O 0.77959(8) 0.96812(8) 0.82464(7) 0.0291(3) Uani 1 1 d . . .
N3 N 0.4223(2) 0.8223(3) 0.6129(2) 0.0505(12) Uani 0.50 1 d P A 1
C3 C 0.52127(13) 0.97600(14) 0.58957(12) 0.0427(6) Uani 1 1 d . C .
H3 H 0.5167 1.0095 0.5565 0.051 Uiso 1 1 calc R . .
O4 O 0.70518(7) 1.09236(8) 0.78228(7) 0.0294(3) Uani 1 1 d . . .
N4 N 0.72309(9) 0.52981(9) 0.79040(8) 0.0288(4) Uani 1 1 d . . .
C4 C 0.46648(14) 0.92570(16) 0.58188(14) 0.0528(7) Uani 1 1 d . . .
O5 O 0.4288(2) 0.7789(2) 0.6554(2) 0.0645(12) Uani 0.50 1 d P A 1
N5 N 0.71036(9) 0.39257(9) 0.79503(8) 0.0273(4) Uani 1 1 d . . .
C5 C 0.47352(14) 0.87624(15) 0.62889(14) 0.0496(7) Uani 1 1 d . A .
O6 O 0.3696(2) 0.8217(3) 0.5602(2) 0.0714(14) Uani 0.50 1 d P A 1
N6 N 1.0857(2) 0.6317(3) 0.8976(2) 0.0448(11) Uani 0.50 1 d P B 1
C6 C 0.53363(13) 0.87643(13) 0.68709(12) 0.0403(5) Uani 1 1 d . . .
H6 H 0.5375 0.8432 0.7201 0.048 Uiso 1 1 calc R C .
O7 O 0.72542(8) 0.48754(8) 0.67879(7) 0.0304(3) Uani 1 1 d . . .
C7 C 0.76016(11) 1.13585(11) 0.82051(10) 0.0276(4) Uani 1 1 d . . .
O8 O 0.79656(8) 0.36280(8) 0.72434(7) 0.0297(3) Uani 1 1 d . . .
C8 C 0.76568(12) 1.15465(12) 0.88204(10) 0.0312(5) Uani 1 1 d . . .
O9 O 0.86410(8) 0.43800(8) 0.84308(7) 0.0333(3) Uani 1 1 d . . .
C9 C 0.82300(12) 1.19948(12) 0.91877(11) 0.0349(5) Uani 1 1 d . . .
H9 H 0.8273 1.2130 0.9606 0.042 Uiso 1 1 calc R . .
O10 O 0.85601(8) 0.52146(8) 0.75501(7) 0.0338(3) Uani 1 1 d . . .
C10 C 0.87385(12) 1.22505(12) 0.89655(11) 0.0347(5) Uani 1 1 d . . .
O11 O 1.0813(2) 0.6739(2) 0.8557(2) 0.0573(11) Uani 0.50 1 d P B 1
C11 C 0.86648(12) 1.20556(12) 0.83491(11) 0.0325(5) Uani 1 1 d . . .
H11 H 0.9006 1.2227 0.8187 0.039 Uiso 1 1 calc R . .
O12 O 1.1361(2) 0.6350(3) 0.9506(2) 0.0643(13) Uani 0.50 1 d P B 1
C12 C 0.80989(11) 1.16125(11) 0.79648(10) 0.0289(4) Uani 1 1 d . . .
C13 C 0.70988(14) 1.12942(15) 0.90608(12) 0.0444(6) Uani 1 1 d . . .
H13A H 0.6619 1.1470 0.8774 0.067 Uiso 1 1 calc R . .
H13B H 0.7219 1.1478 0.9497 0.067 Uiso 1 1 calc R . .
H13C H 0.7094 1.0769 0.9068 0.067 Uiso 1 1 calc R . .
C14 C 0.93534(14) 1.27280(15) 0.93798(13) 0.0476(6) Uani 1 1 d . . .
H14A H 0.9272 1.2877 0.9761 0.071 Uiso 1 1 calc R . .
H14B H 0.9375 1.3152 0.9133 0.071 Uiso 1 1 calc R . .
H14C H 0.9813 1.2465 0.9515 0.071 Uiso 1 1 calc R . .
C15 C 0.79589(12) 1.14631(12) 0.72735(10) 0.0322(5) Uani 1 1 d . . .
H15A H 0.7498 1.1698 0.6997 0.039 Uiso 1 1 calc R . .
H15B H 0.8353 1.1683 0.7176 0.039 Uiso 1 1 calc R . .
C16 C 0.86437(11) 1.03511(12) 0.74155(11) 0.0318(5) Uani 1 1 d . . .
H16A H 0.8874 1.0513 0.7869 0.038 Uiso 1 1 calc R . .
H16B H 0.8954 1.0507 0.7191 0.038 Uiso 1 1 calc R . .
C17 C 0.85862(11) 0.95264(12) 0.73959(11) 0.0316(5) Uani 1 1 d . . .
H17A H 0.8838 0.9331 0.7134 0.038 Uiso 1 1 calc R . .
H17B H 0.8826 0.9332 0.7838 0.038 Uiso 1 1 calc R . .
C18 C 0.76534(13) 1.06577(12) 0.63803(10) 0.0341(5) Uani 1 1 d . . .
H18A H 0.7907 1.1035 0.6241 0.041 Uiso 1 1 calc R . .
H18B H 0.7127 1.0767 0.6186 0.041 Uiso 1 1 calc R . .
C19 C 0.77801(14) 0.99377(13) 0.61254(11) 0.0377(5) Uani 1 1 d . . .
H19A H 0.8306 0.9887 0.6227 0.045 Uiso 1 1 calc R . .
H19B H 0.7523 0.9937 0.5651 0.045 Uiso 1 1 calc R . .
C20 C 0.75305(13) 0.92883(12) 0.63937(10) 0.0341(5) Uani 1 1 d . . .
H20A H 0.6993 0.9275 0.6211 0.041 Uiso 1 1 calc R . .
H20B H 0.7703 0.8846 0.6257 0.041 Uiso 1 1 calc R . .
C21 C 0.77361(12) 0.85595(11) 0.73310(10) 0.0323(5) Uani 1 1 d . . .
H21A H 0.7996 0.8225 0.7156 0.039 Uiso 1 1 calc R . .
H21B H 0.7216 0.8424 0.7144 0.039 Uiso 1 1 calc R . .
C22 C 0.80247(11) 0.84615(11) 0.80521(10) 0.0300(5) Uani 1 1 d . . .
C23 C 0.80120(11) 0.90091(11) 0.84711(10) 0.0286(4) Uani 1 1 d . . .
C24 C 0.82464(11) 0.88822(12) 0.91361(10) 0.0318(5) Uani 1 1 d . . .
C25 C 0.85193(12) 0.82049(12) 0.93681(11) 0.0343(5) Uani 1 1 d . . .
H25 H 0.8685 0.8115 0.9817 0.041 Uiso 1 1 calc R . .
C26 C 0.85580(12) 0.76577(12) 0.89672(11) 0.0354(5) Uani 1 1 d . . .
C27 C 0.83048(12) 0.77942(12) 0.83106(11) 0.0336(5) Uani 1 1 d . . .
H27 H 0.8323 0.7423 0.8030 0.040 Uiso 1 1 calc R . .
C28 C 0.81862(14) 0.94697(14) 0.95683(11) 0.0400(6) Uani 1 1 d . . .
H28A H 0.8398 0.9307 1.0017 0.060 Uiso 1 1 calc R . .
H28B H 0.7673 0.9590 0.9449 0.060 Uiso 1 1 calc R . .
H28C H 0.8448 0.9894 0.9521 0.060 Uiso 1 1 calc R . .
C29 C 0.88589(15) 0.69280(13) 0.92320(13) 0.0476(6) Uani 1 1 d . . .
H29A H 0.9213 0.6978 0.9677 0.071 Uiso 1 1 calc R . .
H29B H 0.9097 0.6718 0.8969 0.071 Uiso 1 1 calc R . .
H29C H 0.8462 0.6615 0.9221 0.071 Uiso 1 1 calc R . .
C30 C 0.70513(11) 0.55403(12) 0.65495(10) 0.0308(5) Uani 1 1 d . . .
C31 C 0.70372(12) 0.61044(12) 0.69505(11) 0.0325(5) Uani 1 1 d . . .
C32 C 0.67595(12) 0.67699(13) 0.66782(12) 0.0397(5) Uani 1 1 d . . .
H32 H 0.6739 0.7150 0.6950 0.048 Uiso 1 1 calc R . .
C33 C 0.65123(13) 0.68862(14) 0.60183(13) 0.0450(6) Uani 1 1 d . . .
C34 C 0.65611(13) 0.63201(15) 0.56352(12) 0.0441(6) Uani 1 1 d . . .
H34 H 0.6405 0.6396 0.5185 0.053 Uiso 1 1 calc R . .
C35 C 0.68274(12) 0.56503(13) 0.58833(11) 0.0366(5) Uani 1 1 d . . .
C36 C 0.61991(17) 0.76021(16) 0.57302(15) 0.0634(8) Uani 1 1 d . . .
H36A H 0.5911 0.7797 0.5956 0.095 Uiso 1 1 calc R . .
H36B H 0.5888 0.7541 0.5273 0.095 Uiso 1 1 calc R . .
H36C H 0.6595 0.7934 0.5775 0.095 Uiso 1 1 calc R . .
C37 C 0.68770(14) 0.50443(15) 0.54639(11) 0.0454(6) Uani 1 1 d . . .
H37A H 0.6625 0.5178 0.5010 0.068 Uiso 1 1 calc R . .
H37B H 0.6650 0.4615 0.5552 0.068 Uiso 1 1 calc R . .
H37C H 0.7389 0.4944 0.5557 0.068 Uiso 1 1 calc R . .
C38 C 0.73168(12) 0.60298(11) 0.76745(11) 0.0331(5) Uani 1 1 d . . .
H38A H 0.7838 0.6158 0.7863 0.040 Uiso 1 1 calc R . .
H38B H 0.7057 0.6377 0.7838 0.040 Uiso 1 1 calc R . .
C39 C 0.64465(12) 0.50870(12) 0.76180(12) 0.0347(5) Uani 1 1 d . . .
H39A H 0.6216 0.5267 0.7171 0.042 Uiso 1 1 calc R . .
H39B H 0.6192 0.5304 0.7870 0.042 Uiso 1 1 calc R . .
C40 C 0.63768(11) 0.42646(12) 0.76214(11) 0.0322(5) Uani 1 1 d . . .
H40A H 0.6061 0.4129 0.7846 0.039 Uiso 1 1 calc R . .
H40B H 0.6148 0.4087 0.7173 0.039 Uiso 1 1 calc R . .
C41 C 0.74969(14) 0.53350(12) 0.86227(11) 0.0361(5) Uani 1 1 d . . .
H41A H 0.7326 0.5787 0.8744 0.043 Uiso 1 1 calc R . .
H41B H 0.8035 0.5343 0.8811 0.043 Uiso 1 1 calc R . .
C42 C 0.72376(15) 0.47087(13) 0.89035(12) 0.0422(6) Uani 1 1 d . . .
H42A H 0.6712 0.4770 0.8797 0.051 Uiso 1 1 calc R . .
H42B H 0.7492 0.4724 0.9378 0.051 Uiso 1 1 calc R . .
C43 C 0.73559(13) 0.39743(12) 0.86705(10) 0.0351(5) Uani 1 1 d . . .
H43A H 0.7880 0.3857 0.8871 0.042 Uiso 1 1 calc R . .
H43B H 0.7093 0.3612 0.8816 0.042 Uiso 1 1 calc R . .
C44 C 0.70438(12) 0.31402(11) 0.77977(10) 0.0302(5) Uani 1 1 d . . .
H44A H 0.7501 0.2902 0.8080 0.036 Uiso 1 1 calc R . .
H44B H 0.6646 0.2936 0.7899 0.036 Uiso 1 1 calc R . .
C45 C 0.69019(12) 0.29728(11) 0.71109(10) 0.0287(4) Uani 1 1 d . . .
C46 C 0.74055(11) 0.32067(11) 0.68658(10) 0.0275(4) Uani 1 1 d . . .
C47 C 0.73429(12) 0.30021(12) 0.62518(10) 0.0314(5) Uani 1 1 d . . .
C48 C 0.67538(12) 0.25705(12) 0.58877(11) 0.0356(5) Uani 1 1 d . . .
H48 H 0.6703 0.2430 0.5468 0.043 Uiso 1 1 calc R . .
C49 C 0.62413(12) 0.23391(12) 0.61103(11) 0.0349(5) Uani 1 1 d . . .
C50 C 0.63252(12) 0.25436(12) 0.67291(11) 0.0331(5) Uani 1 1 d . . .
H50 H 0.5981 0.2386 0.6893 0.040 Uiso 1 1 calc R . .
C51 C 0.79123(14) 0.32194(14) 0.60106(12) 0.0431(6) Uani 1 1 d . . .
H51A H 0.7813 0.2987 0.5596 0.065 Uiso 1 1 calc R . .
H51B H 0.8392 0.3072 0.6322 0.065 Uiso 1 1 calc R . .
H51C H 0.7903 0.3741 0.5956 0.065 Uiso 1 1 calc R . .
C52 C 0.56184(14) 0.18625(14) 0.57047(13) 0.0459(6) Uani 1 1 d . . .
H52A H 0.5541 0.1909 0.5251 0.069 Uiso 1 1 calc R . .
H52B H 0.5176 0.2006 0.5760 0.069 Uiso 1 1 calc R . .
H52C H 0.5734 0.1363 0.5841 0.069 Uiso 1 1 calc R . .
C53 C 0.92126(12) 0.48188(12) 0.85819(11) 0.0353(5) Uani 1 1 d . . .
C54 C 0.98169(14) 0.48226(15) 0.91591(14) 0.0506(7) Uani 1 1 d . D .
H54 H 0.9860 0.4493 0.9492 0.061 Uiso 1 1 calc R . .
C55 C 1.03589(15) 0.53233(18) 0.92362(19) 0.0700(10) Uani 1 1 d . . .
C56 C 1.02970(14) 0.58082(17) 0.87615(19) 0.0644(9) Uani 1 1 d . B .
C57 C 0.97055(13) 0.57976(14) 0.81680(14) 0.0480(7) Uani 1 1 d . . .
H57 H 0.9675 0.6122 0.7834 0.058 Uiso 1 1 calc R D .
C58 C 0.91619(12) 0.52955(13) 0.80823(12) 0.0358(5) Uani 1 1 d . D .
C100 C 1.01929(16) 0.84422(17) 0.72399(16) 0.0607(8) Uani 1 1 d . . .
H10C H 1.0416 0.8186 0.7650 0.091 Uiso 1 1 calc R . .
H10D H 1.0079 0.8934 0.7321 0.091 Uiso 1 1 calc R . .
H10E H 1.0532 0.8452 0.7025 0.091 Uiso 1 1 calc R . .
C101 C 0.95077(14) 0.80669(14) 0.68181(14) 0.0462(6) Uani 1 1 d . . .
C102 C 0.92124(18) 0.75127(15) 0.70376(18) 0.0619(8) Uani 1 1 d . . .
H102 H 0.9448 0.7361 0.7472 0.074 Uiso 1 1 calc R . .
C103 C 0.8578(2) 0.71717(17) 0.6638(3) 0.0807(13) Uani 1 1 d . . .
H103 H 0.8381 0.6795 0.6801 0.097 Uiso 1 1 calc R . .
C104 C 0.8236(2) 0.7381(2) 0.6007(2) 0.0834(13) Uani 1 1 d . . .
H104 H 0.7809 0.7140 0.5730 0.100 Uiso 1 1 calc R . .
C105 C 0.85095(16) 0.7934(2) 0.57764(17) 0.0674(9) Uani 1 1 d . . .
H105 H 0.8269 0.8083 0.5341 0.081 Uiso 1 1 calc R . .
C106 C 0.91412(15) 0.82779(16) 0.61802(14) 0.0508(7) Uani 1 1 d . . .
H106 H 0.9326 0.8664 0.6017 0.061 Uiso 1 1 calc R . .
C200 C 0.48631(16) 0.61200(17) 0.78202(16) 0.0611(8) Uani 1 1 d . . .
H20D H 0.4648 0.6347 0.7395 0.092 Uiso 1 1 calc R . .
H20E H 0.4515 0.6135 0.8025 0.092 Uiso 1 1 calc R . .
H20C H 0.4983 0.5621 0.7772 0.092 Uiso 1 1 calc R . .
C201 C 0.55432(14) 0.65156(14) 0.82321(15) 0.0483(6) Uani 1 1 d . . .
C202 C 0.59186(16) 0.63383(17) 0.88762(15) 0.0548(7) Uani 1 1 d . . .
H202 H 0.5746 0.5957 0.9055 0.066 Uiso 1 1 calc R . .
C203 C 0.65362(17) 0.6703(2) 0.92619(18) 0.0682(9) Uani 1 1 d . . .
H203 H 0.6783 0.6572 0.9701 0.082 Uiso 1 1 calc R . .
C204 C 0.67936(17) 0.72528(19) 0.9011(2) 0.0716(10) Uani 1 1 d . . .
H204 H 0.7214 0.7511 0.9277 0.086 Uiso 1 1 calc R . .
C205 C 0.64392(18) 0.74307(16) 0.8370(2) 0.0679(10) Uani 1 1 d . . .
H205 H 0.6623 0.7806 0.8193 0.082 Uiso 1 1 calc R . .
C206 C 0.58168(17) 0.70658(15) 0.79799(17) 0.0566(7) Uani 1 1 d . . .
H206 H 0.5577 0.7193 0.7539 0.068 Uiso 1 1 calc R . .
C300 C 0.51559(16) 1.09620(16) 0.89992(16) 0.0600(8) Uani 1 1 d . . .
H30A H 0.5456 1.1198 0.8805 0.090 Uiso 1 1 calc R . .
H30B H 0.5335 1.1088 0.9457 0.090 Uiso 1 1 calc R . .
H30C H 0.4651 1.1120 0.8780 0.090 Uiso 1 1 calc R . .
C301 C 0.51967(13) 1.01606(14) 0.89317(12) 0.0422(6) Uani 1 1 d . . .
C302 C 0.56220(13) 0.98579(15) 0.86387(12) 0.0425(6) Uani 1 1 d . . .
H302 H 0.5880 1.0160 0.8465 0.051 Uiso 1 1 calc R . .
C303 C 0.56734(14) 0.91225(15) 0.85978(12) 0.0433(6) Uani 1 1 d . . .
H303 H 0.5971 0.8925 0.8401 0.052 Uiso 1 1 calc R . .
C304 C 0.52962(14) 0.86719(16) 0.88409(12) 0.0469(6) Uani 1 1 d . . .
H304 H 0.5334 0.8167 0.8814 0.056 Uiso 1 1 calc R . .
C305 C 0.48603(14) 0.89702(16) 0.91259(12) 0.0479(6) Uani 1 1 d . . .
H305 H 0.4592 0.8668 0.9289 0.058 Uiso 1 1 calc R . .
C306 C 0.48177(13) 0.97022(16) 0.91710(12) 0.0462(6) Uani 1 1 d . . .
H306 H 0.4522 0.9899 0.9371 0.055 Uiso 1 1 calc R . .
C400 C 0.97652(16) 0.36477(15) 0.59620(15) 0.0550(7) Uani 1 1 d . . .
H40C H 0.9456 0.3415 0.6149 0.082 Uiso 1 1 calc R . .
H40D H 1.0266 0.3477 0.6182 0.082 Uiso 1 1 calc R . .
H40E H 0.9588 0.3531 0.5503 0.082 Uiso 1 1 calc R . .
C401 C 0.97442(13) 0.44484(14) 0.60431(11) 0.0387(5) Uani 1 1 d . . .
C402 C 0.93295(13) 0.47607(14) 0.63430(12) 0.0394(5) Uani 1 1 d . . .
H402 H 0.9058 0.4465 0.6508 0.047 Uiso 1 1 calc R . .
C403 C 0.93086(14) 0.54961(14) 0.64038(12) 0.0419(6) Uani 1 1 d . . .
H403 H 0.9020 0.5700 0.6607 0.050 Uiso 1 1 calc R . .
C404 C 0.97021(14) 0.59376(14) 0.61727(12) 0.0429(6) Uani 1 1 d . . .
H404 H 0.9684 0.6443 0.6214 0.052 Uiso 1 1 calc R . .
C405 C 1.01252(14) 0.56348(14) 0.58795(12) 0.0429(6) Uani 1 1 d . . .
H405 H 1.0403 0.5933 0.5723 0.051 Uiso 1 1 calc R . .
C406 C 1.01422(13) 0.48957(14) 0.58152(11) 0.0400(6) Uani 1 1 d . . .
H406 H 1.0431 0.4693 0.5612 0.048 Uiso 1 1 calc R . .
N3' N 0.3949(2) 0.9318(3) 0.5310(2) 0.0467(11) Uani 0.50 1 d P C 2
O5' O 0.3849(2) 0.9831(3) 0.49414(19) 0.0665(12) Uani 0.50 1 d P C 2
O6' O 0.3471(2) 0.8849(3) 0.52280(19) 0.0580(11) Uani 0.50 1 d P C 2
N6' N 1.1056(3) 0.5335(3) 0.9685(2) 0.0586(13) Uani 0.50 1 d P D 2
O11' O 1.1208(2) 0.4796(3) 1.0029(2) 0.0766(14) Uani 0.50 1 d P D 2
O12' O 1.1479(2) 0.5874(3) 0.9768(3) 0.0737(15) Uani 0.50 1 d P D 2

loop_
_atom_site_aniso_label
_atom_site_aniso_U_11
_atom_site_aniso_U_22
_atom_site_aniso_U_33
_atom_site_aniso_U_23
_atom_site_aniso_U_13
_atom_site_aniso_U_12
Ti1 0.02221(18) 0.02844(19) 0.02698(19) -0.00265(15) 0.01082(15) -0.00009(15)
O1 0.0283(8) 0.0370(8) 0.0326(8) -0.0011(6) 0.0127(6) -0.0030(6)
N1 0.0270(9) 0.0305(9) 0.0296(9) -0.0038(7) 0.0110(7) 0.0005(7)
C1 0.0272(11) 0.0327(11) 0.0343(11) -0.0086(9) 0.0133(9) -0.0004(9)
Ti2 0.02234(18) 0.02825(19) 0.02620(19) -0.00291(15) 0.01129(15) -0.00269(15)
O2 0.0275(8) 0.0352(8) 0.0301(8) -0.0026(6) 0.0096(6) -0.0026(6)
N2 0.0284(9) 0.0287(9) 0.0289(9) -0.0013(7) 0.0142(7) 0.0015(7)
C2 0.0275(11) 0.0353(12) 0.0329(11) -0.0086(9) 0.0118(9) 0.0000(9)
O3 0.0271(7) 0.0299(8) 0.0295(7) -0.0023(6) 0.0105(6) 0.0012(6)
N3 0.034(2) 0.071(3) 0.057(3) -0.037(3) 0.029(2) -0.023(2)
C3 0.0378(13) 0.0454(14) 0.0368(13) -0.0082(11) 0.0061(10) -0.0016(11)
O4 0.0241(7) 0.0329(8) 0.0326(8) -0.0060(6) 0.0127(6) -0.0016(6)
N4 0.0278(9) 0.0286(9) 0.0332(9) -0.0022(7) 0.0155(8) -0.0016(7)
C4 0.0331(13) 0.0562(17) 0.0540(16) -0.0196(13) 0.0011(12) -0.0066(12)
O5 0.054(2) 0.065(3) 0.089(3) -0.029(2) 0.043(2) -0.036(2)
N5 0.0285(9) 0.0285(9) 0.0284(9) -0.0007(7) 0.0150(7) -0.0016(7)
C5 0.0393(14) 0.0476(15) 0.0565(16) -0.0184(13) 0.0133(12) -0.0106(12)
O6 0.049(2) 0.108(4) 0.067(3) -0.047(3) 0.033(2) -0.042(3)
N6 0.025(2) 0.057(3) 0.063(3) -0.033(2) 0.028(2) -0.0205(19)
C6 0.0356(13) 0.0423(13) 0.0456(14) -0.0088(11) 0.0189(11) -0.0064(11)
O7 0.0300(8) 0.0334(8) 0.0276(7) -0.0021(6) 0.0112(6) -0.0022(6)
C7 0.0240(10) 0.0264(10) 0.0304(10) -0.0015(8) 0.0086(8) 0.0009(8)
O8 0.0256(7) 0.0319(8) 0.0331(8) -0.0066(6) 0.0133(6) -0.0033(6)
C8 0.0313(11) 0.0320(11) 0.0304(11) -0.0008(9) 0.0123(9) -0.0009(9)
O9 0.0274(8) 0.0389(9) 0.0321(8) -0.0044(6) 0.0102(6) -0.0033(7)
C9 0.0365(12) 0.0369(12) 0.0286(11) -0.0045(9) 0.0100(9) -0.0006(10)
O10 0.0285(8) 0.0386(9) 0.0371(8) -0.0060(7) 0.0158(7) -0.0093(7)
C10 0.0316(12) 0.0312(11) 0.0357(12) -0.0021(9) 0.0075(9) -0.0014(9)
O11 0.041(2) 0.051(2) 0.087(3) -0.025(2) 0.033(2) -0.0285(18)
C11 0.0280(11) 0.0294(11) 0.0403(12) 0.0022(9) 0.0139(10) -0.0010(9)
O12 0.040(2) 0.092(4) 0.061(3) -0.033(3) 0.020(2) -0.032(3)
C12 0.0301(11) 0.0245(10) 0.0321(11) 0.0004(8) 0.0124(9) 0.0023(9)
C13 0.0457(14) 0.0542(15) 0.0407(13) -0.0109(11) 0.0249(12) -0.0110(12)
C14 0.0413(14) 0.0498(15) 0.0453(14) -0.0078(12) 0.0101(12) -0.0118(12)
C15 0.0340(12) 0.0315(11) 0.0342(11) 0.0006(9) 0.0167(10) -0.0016(9)
C16 0.0252(10) 0.0373(12) 0.0360(11) -0.0014(9) 0.0153(9) 0.0014(9)
C17 0.0243(10) 0.0358(12) 0.0377(12) -0.0026(9) 0.0155(9) 0.0040(9)
C18 0.0394(13) 0.0369(12) 0.0302(11) 0.0007(9) 0.0183(10) -0.0012(10)
C19 0.0413(13) 0.0455(13) 0.0311(11) -0.0046(10) 0.0194(10) 0.0006(11)
C20 0.0387(12) 0.0370(12) 0.0299(11) -0.0073(9) 0.0171(10) 0.0021(10)
C21 0.0349(12) 0.0281(11) 0.0346(11) -0.0061(9) 0.0143(10) -0.0003(9)
C22 0.0259(10) 0.0314(11) 0.0321(11) -0.0045(9) 0.0109(9) -0.0041(9)
C23 0.0230(10) 0.0296(11) 0.0324(11) 0.0009(9) 0.0100(9) -0.0002(8)
C24 0.0237(10) 0.0379(12) 0.0339(11) -0.0026(9) 0.0114(9) -0.0021(9)
C25 0.0298(11) 0.0390(12) 0.0323(11) 0.0034(9) 0.0102(9) -0.0004(10)
C26 0.0282(11) 0.0319(12) 0.0440(13) 0.0013(10) 0.0121(10) -0.0034(9)
C27 0.0302(11) 0.0293(11) 0.0412(12) -0.0045(9) 0.0140(10) -0.0022(9)
C28 0.0413(13) 0.0476(14) 0.0308(12) -0.0009(10) 0.0142(10) 0.0068(11)
C29 0.0511(15) 0.0340(13) 0.0471(14) 0.0025(11) 0.0083(12) 0.0002(11)
C30 0.0229(10) 0.0354(12) 0.0334(11) 0.0020(9) 0.0102(9) -0.0045(9)
C31 0.0257(11) 0.0313(11) 0.0382(12) 0.0041(9) 0.0103(9) -0.0019(9)
C32 0.0297(12) 0.0355(12) 0.0510(14) 0.0052(11) 0.0129(11) -0.0026(10)
C33 0.0286(12) 0.0446(14) 0.0561(16) 0.0176(12) 0.0109(11) -0.0015(11)
C34 0.0291(12) 0.0592(16) 0.0393(13) 0.0161(12) 0.0084(10) -0.0073(11)
C35 0.0256(11) 0.0483(14) 0.0335(12) 0.0047(10) 0.0092(9) -0.0074(10)
C36 0.0572(18) 0.0552(18) 0.068(2) 0.0271(15) 0.0145(15) 0.0077(15)
C37 0.0399(14) 0.0637(17) 0.0320(12) -0.0001(11) 0.0136(11) -0.0066(12)
C38 0.0340(12) 0.0262(11) 0.0395(12) -0.0022(9) 0.0149(10) -0.0017(9)
C39 0.0270(11) 0.0339(12) 0.0481(13) -0.0029(10) 0.0200(10) -0.0004(9)
C40 0.0251(11) 0.0341(12) 0.0413(12) -0.0030(9) 0.0173(9) -0.0020(9)
C41 0.0439(13) 0.0345(12) 0.0353(12) -0.0072(9) 0.0215(10) -0.0007(10)
C42 0.0581(16) 0.0414(13) 0.0389(13) -0.0080(11) 0.0318(12) -0.0072(12)
C43 0.0432(13) 0.0381(12) 0.0293(11) -0.0028(9) 0.0200(10) -0.0074(10)
C44 0.0341(11) 0.0258(10) 0.0360(11) -0.0009(9) 0.0194(10) -0.0022(9)
C45 0.0310(11) 0.0248(10) 0.0324(11) -0.0021(8) 0.0147(9) 0.0008(9)
C46 0.0251(10) 0.0252(10) 0.0320(11) -0.0035(8) 0.0111(9) 0.0004(8)
C47 0.0322(11) 0.0330(11) 0.0307(11) -0.0017(9) 0.0143(9) 0.0008(9)
C48 0.0368(12) 0.0375(12) 0.0294(11) -0.0048(9) 0.0099(10) 0.0012(10)
C49 0.0307(11) 0.0326(12) 0.0380(12) -0.0048(9) 0.0101(10) -0.0017(9)
C50 0.0293(11) 0.0309(11) 0.0407(12) -0.0011(9) 0.0156(10) -0.0019(9)
C51 0.0481(14) 0.0502(15) 0.0396(13) -0.0078(11) 0.0266(12) -0.0075(12)
C52 0.0373(13) 0.0485(15) 0.0478(14) -0.0130(12) 0.0124(11) -0.0066(11)
C53 0.0251(11) 0.0362(12) 0.0425(13) -0.0136(10) 0.0113(10) -0.0005(9)
C54 0.0344(13) 0.0490(15) 0.0540(16) -0.0160(12) 0.0022(12) 0.0003(12)
C55 0.0289(14) 0.0574(19) 0.099(3) -0.0309(19) -0.0003(15) -0.0008(13)
C56 0.0263(13) 0.0522(18) 0.105(3) -0.0380(18) 0.0155(15) -0.0093(12)
C57 0.0316(13) 0.0445(14) 0.0728(18) -0.0191(13) 0.0261(13) -0.0080(11)
C58 0.0255(11) 0.0382(12) 0.0478(13) -0.0135(10) 0.0188(10) -0.0046(9)
C100 0.0476(16) 0.0641(19) 0.071(2) -0.0125(15) 0.0242(15) -0.0066(14)
C101 0.0429(14) 0.0420(14) 0.0646(17) -0.0135(12) 0.0330(13) -0.0017(11)
C102 0.074(2) 0.0429(16) 0.096(2) -0.0024(15) 0.063(2) 0.0051(15)
C103 0.084(3) 0.0405(17) 0.163(4) -0.026(2) 0.097(3) -0.0140(17)
C104 0.054(2) 0.080(3) 0.139(4) -0.062(3) 0.063(2) -0.0209(19)
C105 0.0451(16) 0.085(2) 0.078(2) -0.0367(18) 0.0304(16) -0.0018(16)
C106 0.0443(15) 0.0518(16) 0.0688(18) -0.0137(14) 0.0358(14) -0.0031(12)
C200 0.0503(17) 0.0600(19) 0.074(2) -0.0092(15) 0.0262(16) -0.0088(14)
C201 0.0410(14) 0.0433(14) 0.0706(18) -0.0108(13) 0.0326(14) -0.0018(12)
C202 0.0488(16) 0.0575(17) 0.0698(19) -0.0042(15) 0.0358(15) 0.0030(14)
C203 0.0438(16) 0.088(2) 0.078(2) -0.0215(19) 0.0302(16) 0.0050(17)
C204 0.0442(17) 0.068(2) 0.111(3) -0.038(2) 0.040(2) -0.0093(16)
C205 0.062(2) 0.0447(16) 0.123(3) -0.0166(18) 0.064(2) -0.0066(15)
C206 0.0600(18) 0.0444(15) 0.082(2) -0.0031(14) 0.0463(17) 0.0021(14)
C300 0.0475(16) 0.0586(18) 0.077(2) -0.0083(16) 0.0282(15) 0.0045(14)
C301 0.0282(12) 0.0525(15) 0.0419(13) -0.0054(11) 0.0094(10) 0.0040(11)
C302 0.0319(12) 0.0554(16) 0.0396(13) -0.0017(11) 0.0135(10) -0.0006(11)
C303 0.0372(13) 0.0544(15) 0.0396(13) -0.0074(12) 0.0166(11) 0.0029(12)
C304 0.0431(14) 0.0530(16) 0.0420(14) -0.0034(12) 0.0140(12) -0.0007(12)
C305 0.0387(14) 0.0616(17) 0.0445(14) -0.0005(12) 0.0176(12) -0.0061(13)
C306 0.0286(12) 0.0699(18) 0.0413(13) -0.0066(12) 0.0150(11) 0.0015(12)
C400 0.0508(16) 0.0466(16) 0.074(2) -0.0051(14) 0.0316(15) 0.0036(13)
C401 0.0296(12) 0.0483(14) 0.0367(12) -0.0028(10) 0.0116(10) 0.0015(10)
C402 0.0343(12) 0.0458(14) 0.0410(13) 0.0015(11) 0.0180(10) -0.0011(11)
C403 0.0388(13) 0.0504(15) 0.0392(13) -0.0038(11) 0.0184(11) 0.0038(11)
C404 0.0421(14) 0.0430(14) 0.0413(13) -0.0035(11) 0.0141(11) -0.0029(11)
C405 0.0383(13) 0.0513(15) 0.0403(13) 0.0003(11) 0.0167(11) -0.0084(11)
C406 0.0297(12) 0.0556(15) 0.0351(12) -0.0054(11) 0.0134(10) 0.0000(11)
N3' 0.041(2) 0.067(3) 0.035(2) -0.016(2) 0.0177(19) -0.009(2)
O5' 0.045(2) 0.103(4) 0.039(2) 0.002(2) 0.0029(17) -0.010(2)
O6' 0.034(2) 0.086(3) 0.053(2) -0.032(2) 0.0152(17) -0.021(2)
N6' 0.045(3) 0.072(3) 0.046(3) -0.010(3) 0.004(2) -0.005(3)
O11' 0.057(3) 0.104(4) 0.049(2) 0.012(3) 0.000(2) -0.009(3)
O12' 0.038(2) 0.104(4) 0.065(3) -0.033(3) 0.006(2) -0.027(3)

loop_
_atom_type_symbol
_atom_type_description
_atom_type_scat_dispersion_real
_atom_type_scat_dispersion_imag
_atom_type_scat_source
C C 0.0033 0.0016 'International Tables Vol C Tables 4.2.6.8 and 6.1.1.4'
H H 0.0000 0.0000 'International Tables Vol C Tables 4.2.6.8 and 6.1.1.4'
O O 0.0106 0.0060 'International Tables Vol C Tables 4.2.6.8 and 6.1.1.4'
N N 0.0061 0.0033 'International Tables Vol C Tables 4.2.6.8 and 6.1.1.4'
Ti Ti 0.2776 0.4457 'International Tables Vol C Tables 4.2.6.8 and 6.1.1.4'

loop_
_geom_angle_atom_site_label_1
_geom_angle_atom_site_label_2
_geom_angle_atom_site_label_3
_geom_angle
O3 Ti1 O4 94.48(6)
O3 Ti1 O2 163.12(7)
O4 Ti1 O2 96.84(6)
O3 Ti1 O1 85.39(6)
O4 Ti1 O1 111.73(7)
O2 Ti1 O1 78.80(6)
O3 Ti1 N1 80.57(6)
O4 Ti1 N1 153.42(7)
O2 Ti1 N1 94.54(6)
O1 Ti1 N1 93.99(7)
O3 Ti1 N2 105.07(7)
O4 Ti1 N2 86.52(6)
O2 Ti1 N2 88.11(6)
O1 Ti1 N2 158.51(6)
N1 Ti1 N2 69.91(6)
C1 O1 Ti1 116.57(14)
C17 N1 C21 109.87(17)
C17 N1 C20 110.13(17)
C21 N1 C20 107.46(16)
C17 N1 Ti1 107.89(12)
C21 N1 Ti1 109.20(13)
C20 N1 Ti1 112.28(13)
O1 C1 C6 125.2(2)
O1 C1 C2 114.10(19)
C6 C1 C2 120.7(2)
O7 Ti2 O8 94.13(7)
O7 Ti2 O10 85.23(7)
O8 Ti2 O10 112.23(7)
O7 Ti2 O9 163.06(7)
O8 Ti2 O9 96.72(7)
O10 Ti2 O9 78.64(6)
O7 Ti2 N4 80.60(7)
O8 Ti2 N4 152.89(7)
O10 Ti2 N4 93.93(7)
O9 Ti2 N4 95.25(6)
O7 Ti2 N5 105.27(7)
O8 Ti2 N5 86.32(6)
O10 Ti2 N5 158.30(6)
O9 Ti2 N5 88.41(6)
N4 Ti2 N5 69.78(6)
C2 O2 Ti1 116.79(13)
C16 N2 C15 109.38(17)
C16 N2 C18 110.77(17)
C15 N2 C18 105.75(16)
C16 N2 Ti1 105.82(13)
C15 N2 Ti1 112.46(12)
C18 N2 Ti1 112.71(13)
O2 C2 C3 125.7(2)
O2 C2 C1 113.67(19)
C3 C2 C1 120.6(2)
C23 O3 Ti1 135.10(13)
O5 N3 O6 122.2(5)
O5 N3 C5 116.1(4)
O6 N3 C5 121.4(5)
C2 C3 C4 117.9(2)
C2 C3 H3 121.0
C4 C3 H3 121.0
C7 O4 Ti1 124.90(13)
C38 N4 C39 109.65(17)
C38 N4 C41 107.11(16)
C39 N4 C41 110.00(17)
C38 N4 Ti2 109.45(13)
C39 N4 Ti2 108.16(13)
C41 N4 Ti2 112.44(13)
C5 C4 C3 121.3(2)
C5 C4 N3' 115.7(3)
C3 C4 N3' 121.9(3)
C40 N5 C44 109.09(16)
C40 N5 C43 110.95(17)
C44 N5 C43 105.66(16)
C40 N5 Ti2 105.92(12)
C44 N5 Ti2 112.63(12)
C43 N5 Ti2 112.64(13)
C4 C5 N3 116.7(3)
C4 C5 C6 121.1(2)
N3 C5 C6 121.8(3)
O11 N6 O12 120.7(5)
O11 N6 C56 111.8(4)
O12 N6 C56 127.5(5)
C5 C6 C1 118.3(2)
C5 C6 H6 120.9
C1 C6 H6 120.9
C30 O7 Ti2 135.04(14)
O4 C7 C12 118.52(18)
O4 C7 C8 120.35(19)
C12 C7 C8 121.12(19)
C46 O8 Ti2 124.36(12)
C7 C8 C9 117.7(2)
C7 C8 C13 120.4(2)
C9 C8 C13 121.9(2)
C53 O9 Ti2 116.85(14)
C10 C9 C8 122.6(2)
C10 C9 H9 118.7
C8 C9 H9 118.7
C58 O10 Ti2 117.01(14)
C9 C10 C11 118.1(2)
C9 C10 C14 121.0(2)
C11 C10 C14 120.9(2)
C10 C11 C12 121.1(2)
C10 C11 H11 119.4
C12 C11 H11 119.4
C7 C12 C11 119.3(2)
C7 C12 C15 118.41(19)
C11 C12 C15 122.0(2)
C8 C13 H13A 109.5
C8 C13 H13B 109.5
H13A C13 H13B 109.5
C8 C13 H13C 109.5
H13A C13 H13C 109.5
H13B C13 H13C 109.5
C10 C14 H14A 109.5
C10 C14 H14B 109.5
H14A C14 H14B 109.5
C10 C14 H14C 109.5
H14A C14 H14C 109.5
H14B C14 H14C 109.5
N2 C15 C12 114.64(17)
N2 C15 H15A 108.6
C12 C15 H15A 108.6
N2 C15 H15B 108.6
C12 C15 H15B 108.6
H15A C15 H15B 107.6
N2 C16 C17 110.71(17)
N2 C16 H16A 109.5
C17 C16 H16A 109.5
N2 C16 H16B 109.5
C17 C16 H16B 109.5
H16A C16 H16B 108.1
N1 C17 C16 110.26(17)
N1 C17 H17A 109.6
C16 C17 H17A 109.6
N1 C17 H17B 109.6
C16 C17 H17B 109.6
H17A C17 H17B 108.1
N2 C18 C19 113.67(18)
N2 C18 H18A 108.8
C19 C18 H18A 108.8
N2 C18 H18B 108.8
C19 C18 H18B 108.8
H18A C18 H18B 107.7
C18 C19 C20 114.84(19)
C18 C19 H19A 108.6
C20 C19 H19A 108.6
C18 C19 H19B 108.6
C20 C19 H19B 108.6
H19A C19 H19B 107.5
N1 C20 C19 112.36(18)
N1 C20 H20A 109.1
C19 C20 H20A 109.1
N1 C20 H20B 109.1
C19 C20 H20B 109.1
H20A C20 H20B 107.9
N1 C21 C22 114.96(17)
N1 C21 H21A 108.5
C22 C21 H21A 108.5
N1 C21 H21B 108.5
C22 C21 H21B 108.5
H21A C21 H21B 107.5
C27 C22 C23 118.7(2)
C27 C22 C21 118.61(19)
C23 C22 C21 122.71(19)
O3 C23 C22 120.63(19)
O3 C23 C24 118.51(19)
C22 C23 C24 120.8(2)
C25 C24 C23 118.0(2)
C25 C24 C28 122.4(2)
C23 C24 C28 119.5(2)
C26 C25 C24 122.4(2)
C26 C25 H25 118.8
C24 C25 H25 118.8
C25 C26 C27 118.2(2)
C25 C26 C29 121.3(2)
C27 C26 C29 120.5(2)
C26 C27 C22 121.8(2)
C26 C27 H27 119.1
C22 C27 H27 119.1
C24 C28 H28A 109.5
C24 C28 H28B 109.5
H28A C28 H28B 109.5
C24 C28 H28C 109.5
H28A C28 H28C 109.5
H28B C28 H28C 109.5
C26 C29 H29A 109.5
C26 C29 H29B 109.5
H29A C29 H29B 109.5
C26 C29 H29C 109.5
H29A C29 H29C 109.5
H29B C29 H29C 109.5
O7 C30 C31 120.91(19)
O7 C30 C35 118.7(2)
C31 C30 C35 120.4(2)
C30 C31 C32 119.3(2)
C30 C31 C38 122.63(19)
C32 C31 C38 118.0(2)
C33 C32 C31 121.4(2)
C33 C32 H32 119.3
C31 C32 H32 119.3
C32 C33 C34 117.8(2)
C32 C33 C36 120.8(3)
C34 C33 C36 121.5(3)
C35 C34 C33 122.8(2)
C35 C34 H34 118.6
C33 C34 H34 118.6
C34 C35 C30 118.2(2)
C34 C35 C37 122.2(2)
C30 C35 C37 119.5(2)
C33 C36 H36A 109.5
C33 C36 H36B 109.5
H36A C36 H36B 109.5
C33 C36 H36C 109.5
H36A C36 H36C 109.5
H36B C36 H36C 109.5
C35 C37 H37A 109.5
C35 C37 H37B 109.5
H37A C37 H37B 109.5
C35 C37 H37C 109.5
H37A C37 H37C 109.5
H37B C37 H37C 109.5
N4 C38 C31 114.58(17)
N4 C38 H38A 108.6
C31 C38 H38A 108.6
N4 C38 H38B 108.6
C31 C38 H38B 108.6
H38A C38 H38B 107.6
N4 C39 C40 109.97(17)
N4 C39 H39A 109.7
C40 C39 H39A 109.7
N4 C39 H39B 109.7
C40 C39 H39B 109.7
H39A C39 H39B 108.2
N5 C40 C39 110.65(17)
N5 C40 H40A 109.5
C39 C40 H40A 109.5
N5 C40 H40B 109.5
C39 C40 H40B 109.5
H40A C40 H40B 108.1
N4 C41 C42 112.65(19)
N4 C41 H41A 109.1
C42 C41 H41A 109.1
N4 C41 H41B 109.1
C42 C41 H41B 109.1
H41A C41 H41B 107.8
C41 C42 C43 115.02(19)
C41 C42 H42A 108.5
C43 C42 H42A 108.5
C41 C42 H42B 108.5
C43 C42 H42B 108.5
H42A C42 H42B 107.5
N5 C43 C42 113.45(19)
N5 C43 H43A 108.9
C42 C43 H43A 108.9
N5 C43 H43B 108.9
C42 C43 H43B 108.9
H43A C43 H43B 107.7
C45 C44 N5 114.06(17)
C45 C44 H44A 108.7
N5 C44 H44A 108.7
C45 C44 H44B 108.7
N5 C44 H44B 108.7
H44A C44 H44B 107.6
C50 C45 C46 119.1(2)
C50 C45 C44 122.3(2)
C46 C45 C44 118.40(19)
O8 C46 C47 120.59(19)
O8 C46 C45 118.50(18)
C47 C46 C45 120.91(19)
C48 C47 C46 117.7(2)
C48 C47 C51 121.9(2)
C46 C47 C51 120.3(2)
C49 C48 C47 122.9(2)
C49 C48 H48 118.6
C47 C48 H48 118.6
C48 C49 C50 118.0(2)
C48 C49 C52 121.2(2)
C50 C49 C52 120.8(2)
C45 C50 C49 121.4(2)
C45 C50 H50 119.3
C49 C50 H50 119.3
C47 C51 H51A 109.5
C47 C51 H51B 109.5
H51A C51 H51B 109.5
C47 C51 H51C 109.5
H51A C51 H51C 109.5
H51B C51 H51C 109.5
C49 C52 H52A 109.5
C49 C52 H52B 109.5
H52A C52 H52B 109.5
C49 C52 H52C 109.5
H52A C52 H52C 109.5
H52B C52 H52C 109.5
O9 C53 C54 125.8(2)
O9 C53 C58 113.53(19)
C54 C53 C58 120.7(2)
C53 C54 C55 118.0(3)
C53 C54 H54 121.0
C55 C54 H54 121.0
N6' C55 C56 108.6(4)
N6' C55 C54 128.6(4)
C56 C55 C54 121.4(3)
C55 C56 C57 121.5(3)
C55 C56 N6 111.4(4)
C57 C56 N6 126.9(4)
C58 C57 C56 117.6(3)
C58 C57 H57 121.2
C56 C57 H57 121.2
O10 C58 C57 125.5(2)
O10 C58 C53 113.84(19)
C57 C58 C53 120.6(2)
C101 C100 H10C 109.5
C101 C100 H10D 109.5
H10C C100 H10D 109.5
C101 C100 H10E 109.5
H10C C100 H10E 109.5
H10D C100 H10E 109.5
C102 C101 C106 117.4(3)
C102 C101 C100 122.5(3)
C106 C101 C100 120.1(3)
C101 C102 C103 121.5(4)
C101 C102 H102 119.2
C103 C102 H102 119.2
C104 C103 C102 119.8(3)
C104 C103 H103 120.1
C102 C103 H103 120.1
C105 C104 C103 120.1(3)
C105 C104 H104 120.0
C103 C104 H104 120.0
C104 C105 C106 119.8(4)
C104 C105 H105 120.1
C106 C105 H105 120.1
C105 C106 C101 121.3(3)
C105 C106 H106 119.4
C101 C106 H106 119.4
C201 C200 H20D 109.5
C201 C200 H20E 109.5
H20D C200 H20E 109.5
C201 C200 H20C 109.5
H20D C200 H20C 109.5
H20E C200 H20C 109.5
C206 C201 C202 118.0(3)
C206 C201 C200 121.1(3)
C202 C201 C200 120.9(3)
C203 C202 C201 121.6(3)
C203 C202 H202 119.2
C201 C202 H202 119.2
C204 C203 C202 119.9(4)
C204 C203 H203 120.0
C202 C203 H203 120.0
C203 C204 C205 119.7(3)
C203 C204 H204 120.2
C205 C204 H204 120.2
C204 C205 C206 120.6(3)
C204 C205 H205 119.7
C206 C205 H205 119.7
C205 C206 C201 120.3(3)
C205 C206 H206 119.9
C201 C206 H206 119.9
C301 C300 H30A 109.5
C301 C300 H30B 109.5
H30A C300 H30B 109.5
C301 C300 H30C 109.5
H30A C300 H30C 109.5
H30B C300 H30C 109.5
C306 C301 C302 118.0(2)
C306 C301 C300 120.8(2)
C302 C301 C300 121.3(3)
C303 C302 C301 120.8(3)
C303 C302 H302 119.6
C301 C302 H302 119.6
C302 C303 C304 120.7(2)
C302 C303 H303 119.7
C304 C303 H303 119.7
C303 C304 C305 118.9(3)
C303 C304 H304 120.5
C305 C304 H304 120.5
C306 C305 C304 120.1(3)
C306 C305 H305 120.0
C304 C305 H305 120.0
C305 C306 C301 121.6(2)
C305 C306 H306 119.2
C301 C306 H306 119.2
C401 C400 H40C 109.5
C401 C400 H40D 109.5
H40C C400 H40D 109.5
C401 C400 H40E 109.5
H40C C400 H40E 109.5
H40D C400 H40E 109.5
C406 C401 C402 118.1(2)
C406 C401 C400 120.2(2)
C402 C401 C400 121.7(2)
C403 C402 C401 120.8(2)
C403 C402 H402 119.6
C401 C402 H402 119.6
C404 C403 C402 120.7(2)
C404 C403 H403 119.6
C402 C403 H403 119.6
C403 C404 C405 119.2(2)
C403 C404 H404 120.4
C405 C404 H404 120.4
C404 C405 C406 120.0(2)
C404 C405 H405 120.0
C406 C405 H405 120.0
C401 C406 C405 121.1(2)
C401 C406 H406 119.4
C405 C406 H406 119.4
O5' N3' O6' 122.2(5)
O5' N3' C4 116.3(4)
O6' N3' C4 121.4(5)
O11' N6' O12' 124.3(5)
O11' N6' C55 112.4(5)
O12' N6' C55 123.1(5)

loop_
_geom_bond_atom_site_label_1
_geom_bond_atom_site_label_2
_geom_bond_distance
Ti1 O3 1.8484(15)
Ti1 O4 1.8541(15)
Ti1 O2 1.9583(15)
Ti1 O1 1.9607(15)
Ti1 N1 2.2515(18)
Ti1 N2 2.2679(18)
O1 C1 1.335(3)
N1 C17 1.494(3)
N1 C21 1.496(3)
N1 C20 1.498(3)
C1 C6 1.390(3)
C1 C2 1.405(3)
Ti2 O7 1.8494(15)
Ti2 O8 1.8543(15)
Ti2 O10 1.9579(15)
Ti2 O9 1.9614(15)
Ti2 N4 2.2426(18)
Ti2 N5 2.2690(17)
O2 C2 1.338(3)
N2 C16 1.489(3)
N2 C15 1.500(3)
N2 C18 1.504(3)
C2 C3 1.383(3)
O3 C23 1.359(3)
N3 O5 1.224(6)
N3 O6 1.240(6)
N3 C5 1.380(5)
C3 C4 1.403(4)
C3 H3 0.9500
O4 C7 1.366(2)
N4 C38 1.495(3)
N4 C39 1.497(3)
N4 C41 1.498(3)
C4 C5 1.373(4)
C4 N3' 1.446(5)
N5 C40 1.489(3)
N5 C44 1.500(3)
N5 C43 1.505(3)
C5 C6 1.389(4)
N6 O11 1.207(6)
N6 O12 1.226(6)
N6 C56 1.402(5)
C6 H6 0.9500
O7 C30 1.350(3)
C7 C12 1.395(3)
C7 C8 1.397(3)
O8 C46 1.360(2)
C8 C9 1.398(3)
C8 C13 1.501(3)
O9 C53 1.338(3)
C9 C10 1.388(3)
C9 H9 0.9500
O10 C58 1.333(3)
C10 C11 1.391(3)
C10 C14 1.509(3)
C11 C12 1.395(3)
C11 H11 0.9500
C12 C15 1.501(3)
C13 H13A 0.9800
C13 H13B 0.9800
C13 H13C 0.9800
C14 H14A 0.9800
C14 H14B 0.9800
C14 H14C 0.9800
C15 H15A 0.9900
C15 H15B 0.9900
C16 C17 1.543(3)
C16 H16A 0.9900
C16 H16B 0.9900
C17 H17A 0.9900
C17 H17B 0.9900
C18 C19 1.523(3)
C18 H18A 0.9900
C18 H18B 0.9900
C19 C20 1.526(3)
C19 H19A 0.9900
C19 H19B 0.9900
C20 H20A 0.9900
C20 H20B 0.9900
C21 C22 1.510(3)
C21 H21A 0.9900
C21 H21B 0.9900
C22 C27 1.396(3)
C22 C23 1.401(3)
C23 C24 1.407(3)
C24 C25 1.395(3)
C24 C28 1.506(3)
C25 C26 1.389(3)
C25 H25 0.9500
C26 C27 1.390(3)
C26 C29 1.514(3)
C27 H27 0.9500
C28 H28A 0.9800
C28 H28B 0.9800
C28 H28C 0.9800
C29 H29A 0.9800
C29 H29B 0.9800
C29 H29C 0.9800
C30 C31 1.398(3)
C30 C35 1.407(3)
C31 C32 1.400(3)
C31 C38 1.513(3)
C32 C33 1.391(4)
C32 H32 0.9500
C33 C34 1.394(4)
C33 C36 1.510(4)
C34 C35 1.388(4)
C34 H34 0.9500
C35 C37 1.505(4)
C36 H36A 0.9800
C36 H36B 0.9800
C36 H36C 0.9800
C37 H37A 0.9800
C37 H37B 0.9800
C37 H37C 0.9800
C38 H38A 0.9900
C38 H38B 0.9900
C39 C40 1.542(3)
C39 H39A 0.9900
C39 H39B 0.9900
C40 H40A 0.9900
C40 H40B 0.9900
C41 C42 1.518(3)
C41 H41A 0.9900
C41 H41B 0.9900
C42 C43 1.521(3)
C42 H42A 0.9900
C42 H42B 0.9900
C43 H43A 0.9900
C43 H43B 0.9900
C44 C45 1.497(3)
C44 H44A 0.9900
C44 H44B 0.9900
C45 C50 1.390(3)
C45 C46 1.401(3)
C46 C47 1.397(3)
C47 C48 1.397(3)
C47 C51 1.504(3)
C48 C49 1.381(3)
C48 H48 0.9500
C49 C50 1.396(3)
C49 C52 1.512(3)
C50 H50 0.9500
C51 H51A 0.9800
C51 H51B 0.9800
C51 H51C 0.9800
C52 H52A 0.9800
C52 H52B 0.9800
C52 H52C 0.9800
C53 C54 1.385(3)
C53 C58 1.410(4)
C54 C55 1.391(4)
C54 H54 0.9500
C55 N6' 1.363(5)
C55 C56 1.372(5)
C56 C57 1.395(4)
C57 C58 1.392(3)
C57 H57 0.9500
C100 C101 1.500(4)
C100 H10C 0.9800
C100 H10D 0.9800
C100 H10E 0.9800
C101 C102 1.378(4)
C101 C106 1.392(4)
C102 C103 1.389(5)
C102 H102 0.9500
C103 C104 1.373(6)
C103 H103 0.9500
C104 C105 1.365(5)
C104 H104 0.9500
C105 C106 1.391(4)
C105 H105 0.9500
C106 H106 0.9500
C200 C201 1.505(4)
C200 H20D 0.9800
C200 H20E 0.9800
C200 H20C 0.9800
C201 C206 1.389(4)
C201 C202 1.389(4)
C202 C203 1.379(4)
C202 H202 0.9500
C203 C204 1.370(5)
C203 H203 0.9500
C204 C205 1.379(5)
C204 H204 0.9500
C205 C206 1.388(5)
C205 H205 0.9500
C206 H206 0.9500
C300 C301 1.509(4)
C300 H30A 0.9800
C300 H30B 0.9800
C300 H30C 0.9800
C301 C306 1.389(4)
C301 C302 1.391(3)
C302 C303 1.383(4)
C302 H302 0.9500
C303 C304 1.383(4)
C303 H303 0.9500
C304 C305 1.392(4)
C304 H304 0.9500
C305 C306 1.375(4)
C305 H305 0.9500
C306 H306 0.9500
C400 C401 1.509(4)
C400 H40C 0.9800
C400 H40D 0.9800
C400 H40E 0.9800
C401 C406 1.388(4)
C401 C402 1.393(3)
C402 C403 1.382(4)
C402 H402 0.9500
C403 C404 1.380(4)
C403 H403 0.9500
C404 C405 1.388(4)
C404 H404 0.9500
C405 C406 1.389(4)
C405 H405 0.9500
C406 H406 0.9500
N3' O5' 1.233(6)
N3' O6' 1.256(6)
N6' O11' 1.234(7)
N6' O12' 1.281(7)
